data_1545593
loop_
_publ_author_name
'Haddad, Jibreel'
'Whitehead, George F. S.'
'Katsoulidis, Alexandros'
'Rosseinsky, Matthew J.'

_publ_section_title
;
 In-MOFs based on amide functionalised flexible linkers
;
_journal_name_full 'Faraday Discuss.'
_journal_paper_doi 10.1039/C7FD00085E
_journal_year 2017
_chemical_formula_moiety 'C11 H10 In N O6, H2O'
_chemical_formula_sum 'C11 H12 In N O7'
_chemical_formula_weight 385.04
_space_group_crystal_system monoclinic
_space_group_IT_number 14
_space_group_name_Hall '-P 2ybc'
_space_group_name_H-M_alt 'P 1 21/c 1'
_atom_sites_solution_hydrogens geom
_atom_sites_solution_primary direct
_audit_creation_date 2017-02-24
_audit_creation_method
;
Olex2 1.2
(compiled 2017.01.04 svn.r3372 for OlexSys, GUI svn.r5292)
;
_audit_update_record
;
2017-02-24 deposited with the CCDC.
2017-03-17 downloaded from the CCDC.
;
_cell_angle_alpha 90.0
_cell_angle_beta 93.708(8)
_cell_angle_gamma 90.0
_cell_formula_units_Z 4
_cell_length_a 8.0483(8)
_cell_length_b 7.2282(3)
_cell_length_c 24.2472(18)
_cell_measurement_reflns_used 2515
_cell_measurement_temperature 100
_cell_measurement_theta_max 26.3350
_cell_measurement_theta_min 2.5340
_cell_volume 1407.62(18)
_computing_cell_refinement 'CrysAlisPro 1.171.38.43 (Rigaku OD, 2015)'
_computing_data_collection 'CrysAlisPro 1.171.38.43 (Rigaku OD, 2015)'
_computing_data_reduction 'CrysAlisPro 1.171.38.43 (Rigaku OD, 2015)'
_computing_molecular_graphics 'Olex2 (Dolomanov et al., 2009)'
_computing_publication_material 'Olex2 (Dolomanov et al., 2009)'
_computing_structure_refinement 'ShelXL (Sheldrick, 2015)'
_computing_structure_solution 'ShelXS (Sheldrick, 2008)'
_diffrn_ambient_temperature 100
_diffrn_detector 'CCD plate'
_diffrn_measured_fraction_theta_full 1.000
_diffrn_measured_fraction_theta_max 0.991
_diffrn_measurement_details
;
List of Runs (angles in degrees, time in seconds):

  # Type    Start    End  Width  t~exp~   \w     \q     \k     \f   Frames
#--------------------------------------------------------------------------
  1  \w   -110.00  15.00   1.00    5.00    --  -20.00 -68.00   0.00  125
  2  \w   -110.00  15.00   1.00    5.00    --  -20.00 -68.00 120.00  125
  3  \w   -110.00  15.00   1.00    5.00    --  -20.00 -68.00 240.00  125
  4  \w   -110.00  15.00   1.00    5.00    --  -20.00 -30.00  90.00  125
;
_diffrn_measurement_device 'abstract diffractometer'
_diffrn_measurement_device_type 'dtrek-CrysAlisPro-abstract goniometer imported rigaku-d*trek images'
_diffrn_measurement_method '\w scans'
_diffrn_orient_matrix_type 'CrysAlisPro convention (1999,Acta A55,543-557)'
_diffrn_orient_matrix_UB_11 -0.0130581000
_diffrn_orient_matrix_UB_12 0.0727947000
_diffrn_orient_matrix_UB_13 0.0188266000
_diffrn_orient_matrix_UB_21 -0.0013247000
_diffrn_orient_matrix_UB_22 -0.0649949000
_diffrn_orient_matrix_UB_23 0.0219115000
_diffrn_orient_matrix_UB_31 0.0873275000
_diffrn_orient_matrix_UB_32 0.0099239000
_diffrn_orient_matrix_UB_33 0.0050536000
_diffrn_radiation_monochromator graphite
_diffrn_radiation_probe x-ray
_diffrn_radiation_type MoK\a
_diffrn_radiation_wavelength 0.71073
_diffrn_reflns_av_R_equivalents 0.0929
_diffrn_reflns_av_unetI/netI 0.0520
_diffrn_reflns_Laue_measured_fraction_full 1.000
_diffrn_reflns_Laue_measured_fraction_max 0.991
_diffrn_reflns_limit_h_max 10
_diffrn_reflns_limit_h_min -10
_diffrn_reflns_limit_k_max 9
_diffrn_reflns_limit_k_min -9
_diffrn_reflns_limit_l_max 30
_diffrn_reflns_limit_l_min -30
_diffrn_reflns_number 3669
_diffrn_reflns_point_group_measured_fraction_full 1.000
_diffrn_reflns_point_group_measured_fraction_max 0.991
_diffrn_reflns_theta_full 26.000
_diffrn_reflns_theta_max 26.510
_diffrn_reflns_theta_min 2.536
_diffrn_source 'fine-focus sealed X-ray tube'
_diffrn_source_type 'Enhance (Mo) X-ray Source'
_exptl_absorpt_coefficient_mu 1.708
_exptl_absorpt_correction_T_max 1.00000
_exptl_absorpt_correction_T_min 0.89900
_exptl_absorpt_correction_type multi-scan
_exptl_absorpt_process_details
;
CrysAlisPro 1.171.38.43 (Rigaku Oxford Diffraction, 2015)
Empirical absorption correction using spherical harmonics,
 implemented in SCALE3 ABSPACK scaling algorithm.
;
_exptl_crystal_colour 'clear colourless'
_exptl_crystal_colour_lustre clear
_exptl_crystal_colour_primary colourless
_exptl_crystal_density_diffrn 1.817
_exptl_crystal_description plate
_exptl_crystal_F_000 760
_exptl_crystal_size_max 0.2
_exptl_crystal_size_mid 0.2
_exptl_crystal_size_min 0.05
_refine_diff_density_max 1.691
_refine_diff_density_min -2.051
_refine_diff_density_rms 0.210
_refine_ls_extinction_method none
_refine_ls_goodness_of_fit_ref 1.089
_refine_ls_hydrogen_treatment constr
_refine_ls_matrix_type full
_refine_ls_number_parameters 182
_refine_ls_number_reflns 3669
_refine_ls_number_restraints 213
_refine_ls_restrained_S_all 1.063
_refine_ls_R_factor_all 0.1138
_refine_ls_R_factor_gt 0.0867
_refine_ls_shift/su_max 0.000
_refine_ls_shift/su_mean 0.000
_refine_ls_structure_factor_coef Fsqd
_refine_ls_weighting_details 'w=1/[\s^2^(Fo^2^)+(0.0698P)^2^+36.7518P] where P=(Fo^2^+2Fc^2^)/3'
_refine_ls_weighting_scheme calc
_refine_ls_wR_factor_gt 0.1869
_refine_ls_wR_factor_ref 0.1993
_reflns_Friedel_coverage 0.000
_reflns_number_gt 2809
_reflns_number_total 3669
_reflns_threshold_expression 'I > 2\s(I)'
_cod_data_source_file c7fd00085e2.cif
_cod_data_source_block c2_jh_csa_36_4_twin1_hklf4
_cod_database_code 1545593
_shelx_shelxl_version_number 2016/6
_shelx_space_group_comment
;
The symmetry employed for this shelxl refinement is uniquely defined
by the following loop, which should always be used as a source of
symmetry information in preference to the above space-group names.
They are only intended as comments.
;
_cell_oxdiff_angle_alpha 89.929(5)
_cell_oxdiff_angle_beta 93.685(6)
_cell_oxdiff_angle_gamma 90.019(6)
_cell_oxdiff_length_a 8.0487(6)
_cell_oxdiff_length_b 7.2310(5)
_cell_oxdiff_length_c 24.2358(16)
_cell_oxdiff_measurement_reflns_used 2515
_cell_oxdiff_volume 1407.62(17)
_olex2_refinement_description
;
1. Twinned data refinement
 Scales: 0.570(3) 0.430(3)
2. Fixed Uiso
 At 1.2 times of:
  All C(H) groups, All C(H,H) groups, All N(H) groups, All O(H) groups
3. Shared sites
{C12A, C12}
4. Uiso/Uaniso restraints and constraints
Uanis(O19) \\sim Ueq: with sigma of 0.005 and sigma for terminal atoms of 0.01
Uanis(C0AA) = Uanis(C18)
Uanis(C5) = Uanis(C4AA)
Uanis(N8) = Uanis(N1)
Uanis(C10) = Uanis(C10A)
Uanis(C15A) = Uanis(C15)
Uanis(O3) = Uanis(O14)
Uanis(C6AA) = Uanis(C6)
Uanis(C12A) = Uanis(C12)
5. Rigid body (RIGU) restrains
 C1AA, In1, O19, O2, C2AA, O4, C5AA, C3AA, N1, O3, N8, O14, C6, C6AA, C15A,
 C4AA, C5, C15, C10, C18, C0AA, C10A, C12, C12A, C7, O5, O6
 with sigma for 1-2 distances of 0.002 and sigma for 1-3 distances of 0.004
6. Others
 Sof(O3)=Sof(O1AA)=Sof(C10A)=Sof(H10A)=Sof(C12A)=Sof(C0AA)=Sof(H0AA)=Sof(C5)=
 Sof(H5)=Sof(C6AA)=Sof(C15)=Sof(H15)=Sof(N8)=Sof(H8)=1-FVAR(1)
 Sof(C12)=Sof(C10)=Sof(H10)=Sof(C15A)=Sof(H15A)=Sof(C6)=Sof(C4AA)=Sof(H4AA)=
 Sof(C18)=Sof(H18)=Sof(N1)=Sof(H1)=Sof(O1)=Sof(O14)=FVAR(1)
7.a Secondary CH2 refined with riding coordinates:
 C3AA(H3AA,H3AB), C5AA(H5AA,H5AB)
7.b Aromatic/amide H refined with riding coordinates:
 O19(H19), C10(H10), C15A(H15A), C4AA(H4AA), C18(H18), N1(H1), C10A(H10A),
 C0AA(H0AA), C5(H5), C15(H15), N8(H8)
7.c Fitted hexagon refined as free rotating group:
 C12(C10,C15A,C6,C4AA,C18), C10A(C12A,C0AA,C5,C6AA,C15)
;
_olex2_submission_special_instructions 'No special instructions were received'
_oxdiff_exptl_absorpt_empirical_details
;
Empirical correction (ABSPACK) includes:
- Absorption correction using spherical harmonics
- Frame scaling
;
_oxdiff_exptl_absorpt_empirical_full_max 1.125
_oxdiff_exptl_absorpt_empirical_full_min 0.882
_oxdiff_twin_integration_method simultaneous
_oxdiff_twin_items 2
_twin_special_details
;
Component 2 rotated by 179.9927\% 
 around [-0.00 -0.00 1.00] (reciprocal) or [0.18 -0.01 0.98] (direct)
;

loop_
_space_group_symop_id
_space_group_symop_operation_xyz
1 'x, y, z'
2 '-x, y+1/2, -z+1/2'
3 '-x, -y, -z'
4 'x, -y-1/2, z-1/2'

loop_
_atom_site_label
_atom_site_type_symbol
_atom_site_fract_x
_atom_site_fract_y
_atom_site_fract_z
_atom_site_U_iso_or_equiv
_atom_site_adp_type
_atom_site_occupancy
_atom_site_site_symmetry_order
_atom_site_calc_flag
_atom_site_refinement_flags_posn
_atom_site_refinement_flags_adp
_atom_site_refinement_flags_occupancy
_atom_site_disorder_assembly
_atom_site_disorder_group
In1 In 0.50016(18) 0.10692(12) 0.25214(4) 0.0203(3) Uani 1 1 d . U . . .
O2 O 0.2501(15) 0.1993(15) 0.2647(5) 0.035(3) Uani 1 1 d . U . . .
O19 O 0.5681(12) 0.3540(12) 0.2159(4) 0.023(2) Uani 1 1 d . U . . .
H19 H 0.631450 0.350996 0.184179 0.028 Uiso 1 1 calc R . . . .
O4 O 0.2576(13) 0.5052(13) 0.2568(6) 0.035(3) Uani 1 1 d . U . . .
O5 O 0.4345(18) 0.4909(15) 0.6691(5) 0.048(4) Uani 1 1 d . U . . .
O6 O 0.4220(14) 0.8010(13) 0.6665(4) 0.031(3) Uani 1 1 d . U . . .
C7 C 0.4087(18) 0.6432(19) 0.6460(6) 0.024(3) Uani 1 1 d . U . . .
C12 C 0.3499(16) 0.6313(18) 0.5847(5) 0.030(3) Uani 0.627(17) 1 d . U P A 1
C10 C 0.309(3) 0.4593(15) 0.5620(7) 0.024(6) Uani 0.627(17) 1 d G U P A 1
H10 H 0.320126 0.351284 0.584225 0.029 Uiso 0.627(17) 1 calc R . P A 1
C15A C 0.253(3) 0.445(2) 0.5067(7) 0.032(4) Uani 0.627(17) 1 d G U P A 1
H15A H 0.225209 0.327787 0.491216 0.039 Uiso 0.627(17) 1 calc R . P A 1
C6 C 0.237(3) 0.603(3) 0.4742(5) 0.033(4) Uani 0.627(17) 1 d G U P A 1
C4AA C 0.278(3) 0.775(2) 0.4968(6) 0.037(5) Uani 0.627(17) 1 d G U P A 1
H4AA H 0.266930 0.883483 0.474579 0.044 Uiso 0.627(17) 1 calc R . P A 1
C18 C 0.334(2) 0.7894(15) 0.5521(6) 0.028(4) Uani 0.627(17) 1 d G U P A 1
H18 H 0.361848 0.906983 0.567588 0.034 Uiso 0.627(17) 1 calc R . P A 1
C2AA C 0.1888(16) 0.354(2) 0.2683(6) 0.023(3) Uani 1 1 d . U . . .
N1 N 0.163(4) 0.609(6) 0.4181(12) 0.029(7) Uani 0.627(17) 1 d . U P A 1
H1 H 0.156955 0.718776 0.402339 0.035 Uiso 0.627(17) 1 calc R . P A 1
O3 O 0.197(5) 0.327(5) 0.3963(19) 0.040(4) Uani 0.373(17) 1 d . U P A 2
C1AA C 0.102(2) 0.464(2) 0.3870(7) 0.038(3) Uani 1 1 d . U . . .
C3AA C 0.009(2) 0.516(2) 0.3349(6) 0.031(3) Uani 1 1 d . U . . .
H3AA H 0.053424 0.633800 0.321464 0.037 Uiso 1 1 calc R . . . .
H3AB H -0.109471 0.535911 0.342187 0.037 Uiso 1 1 calc R . . . .
C5AA C 0.0182(16) 0.370(2) 0.2899(6) 0.024(3) Uani 1 1 d . U . . .
H5AA H -0.014401 0.249044 0.304746 0.029 Uiso 1 1 calc R . . . .
H5AB H -0.062794 0.402165 0.258877 0.029 Uiso 1 1 calc R . . . .
O1 O 0.170(3) 0.959(4) 0.3631(11) 0.064(8) Uiso 0.627(17) 1 d . . P A -1
O1AA O -0.064(6) 0.956(6) 0.3818(18) 0.078(14) Uiso 0.373(17) 1 d . . P A -2
C10A C 0.351(6) 0.477(4) 0.5561(15) 0.024(6) Uani 0.373(17) 1 d . U P A 2
H10A H 0.404093 0.370908 0.572496 0.029 Uiso 0.373(17) 1 calc R . P A 2
C12A C 0.3499(16) 0.6313(18) 0.5847(5) 0.030(3) Uani 0.373(17) 1 d G U P A 2
C0AA C 0.248(5) 0.788(4) 0.5620(13) 0.028(4) Uani 0.373(17) 1 d G U P A 2
H0AA H 0.233278 0.896259 0.583420 0.034 Uiso 0.373(17) 1 calc R . P A 2
C5 C 0.175(4) 0.773(4) 0.5087(13) 0.037(5) Uani 0.373(17) 1 d G U P A 2
H5 H 0.114362 0.874858 0.492485 0.044 Uiso 0.373(17) 1 calc R . P A 2
C6AA C 0.189(5) 0.610(5) 0.4791(11) 0.033(4) Uani 0.373(17) 1 d G U P A 2
C15 C 0.278(6) 0.462(4) 0.5028(14) 0.032(4) Uani 0.373(17) 1 d G U P A 2
H15 H 0.287811 0.350308 0.482514 0.039 Uiso 0.373(17) 1 calc R . P A 2
N8 N 0.116(8) 0.603(10) 0.426(2) 0.029(7) Uani 0.373(17) 1 d . U P A 2
H8 H 0.070034 0.708271 0.414495 0.035 Uiso 0.373(17) 1 calc R . P A 2
O14 O 0.120(3) 0.296(3) 0.4006(10) 0.040(4) Uani 0.627(17) 1 d . U P A 1

loop_
_atom_site_aniso_label
_atom_site_aniso_U_11
_atom_site_aniso_U_22
_atom_site_aniso_U_33
_atom_site_aniso_U_23
_atom_site_aniso_U_13
_atom_site_aniso_U_12
In1 0.0316(4) 0.0060(3) 0.0226(4) -0.0017(5) -0.0035(4) -0.0006(5)
O2 0.045(5) 0.020(4) 0.040(7) -0.003(5) -0.002(5) 0.011(4)
O19 0.033(4) 0.007(3) 0.031(4) -0.002(3) 0.006(3) 0.003(3)
O4 0.033(6) 0.011(4) 0.061(9) 0.006(5) 0.002(6) -0.006(4)
O5 0.105(12) 0.014(4) 0.023(5) 0.001(4) -0.003(6) 0.009(5)
O6 0.051(7) 0.012(4) 0.029(5) -0.001(4) -0.009(5) -0.007(4)
C7 0.032(7) 0.012(4) 0.028(5) 0.001(3) -0.004(4) -0.006(4)
C12 0.040(8) 0.022(5) 0.028(5) 0.001(4) -0.005(5) -0.005(6)
C10 0.031(14) 0.021(6) 0.021(6) 0.004(5) 0.003(7) -0.008(6)
C15A 0.056(11) 0.018(7) 0.023(6) 0.006(5) -0.004(6) -0.009(7)
C6 0.049(12) 0.022(6) 0.027(6) 0.009(4) -0.011(6) -0.012(6)
C4AA 0.059(14) 0.021(6) 0.029(7) 0.009(5) -0.008(8) -0.013(8)
C18 0.032(11) 0.025(6) 0.027(7) 0.003(5) -0.001(7) -0.004(7)
C2AA 0.020(5) 0.012(4) 0.036(8) -0.001(5) 0.006(5) -0.003(4)
N1 0.040(18) 0.020(6) 0.026(7) 0.010(6) -0.009(9) -0.016(9)
O3 0.044(10) 0.028(6) 0.045(9) -0.005(6) -0.031(10) -0.011(7)
C1AA 0.040(8) 0.030(5) 0.041(6) -0.001(5) -0.017(6) -0.010(6)
C3AA 0.027(7) 0.027(6) 0.038(6) -0.008(5) -0.008(6) 0.007(7)
C5AA 0.016(5) 0.019(6) 0.036(6) -0.006(5) -0.002(5) -0.009(5)
C10A 0.031(14) 0.021(6) 0.021(6) 0.004(5) 0.003(7) -0.008(6)
C12A 0.040(8) 0.022(5) 0.028(5) 0.001(4) -0.005(5) -0.005(6)
C0AA 0.032(11) 0.025(6) 0.027(7) 0.003(5) -0.001(7) -0.004(7)
C5 0.059(14) 0.021(6) 0.029(7) 0.009(5) -0.008(8) -0.013(8)
C6AA 0.049(12) 0.022(6) 0.027(6) 0.009(4) -0.011(6) -0.012(6)
C15 0.056(11) 0.018(7) 0.023(6) 0.006(5) -0.004(6) -0.009(7)
N8 0.040(18) 0.020(6) 0.026(7) 0.010(6) -0.009(9) -0.016(9)
O14 0.044(10) 0.028(6) 0.045(9) -0.005(6) -0.031(10) -0.011(7)

loop_
_atom_type_symbol
_atom_type_description
_atom_type_scat_dispersion_real
_atom_type_scat_dispersion_imag
_atom_type_scat_source
C C 0.0033 0.0016 'International Tables Vol C Tables 4.2.6.8 and 6.1.1.4'
H H 0.0000 0.0000 'International Tables Vol C Tables 4.2.6.8 and 6.1.1.4'
In In -0.7276 1.3100 'International Tables Vol C Tables 4.2.6.8 and 6.1.1.4'
N N 0.0061 0.0033 'International Tables Vol C Tables 4.2.6.8 and 6.1.1.4'
O O 0.0106 0.0060 'International Tables Vol C Tables 4.2.6.8 and 6.1.1.4'

loop_
_geom_angle_atom_site_label_1
_geom_angle_atom_site_label_2
_geom_angle_atom_site_label_3
_geom_angle
_geom_angle_site_symmetry_1
_geom_angle_site_symmetry_3
O2 In1 O5 93.3(5) . 4_565
O19 In1 O2 93.8(4) . .
O19 In1 O2 87.0(4) 2_645 .
O19 In1 O19 176.9(2) 2_645 .
O19 In1 O4 89.2(4) . 2_645
O19 In1 O4 90.0(4) 2_645 2_645
O19 In1 O5 86.7(4) . 4_565
O19 In1 O5 90.3(4) 2_645 4_565
O19 In1 O6 93.1(4) . 3_666
O19 In1 O6 89.9(4) 2_645 3_666
O4 In1 O2 176.8(5) 2_645 .
O4 In1 O5 87.8(5) 2_645 4_565
O4 In1 O6 89.2(5) 2_645 3_666
O6 In1 O2 89.7(5) 3_666 .
O6 In1 O5 177.0(5) 3_666 4_565
C2AA O2 In1 132.4(10) . .
In1 O19 In1 121.1(5) 2_655 .
In1 O19 H19 119.5 2_655 .
In1 O19 H19 119.5 . .
C2AA O4 In1 138.1(10) . 2_655
C7 O5 In1 136.9(10) . 4_566
C7 O6 In1 131.8(9) . 3_666
O5 C7 O6 128.3(13) . .
O5 C7 C12 114.8(12) . .
O5 C7 C12A 114.8(12) . .
O6 C7 C12 116.8(12) . .
O6 C7 C12A 116.8(12) . .
C10 C12 C7 118.9(10) . .
C10 C12 C18 120.0 . .
C18 C12 C7 121.1(10) . .
C12 C10 H10 120.0 . .
C12 C10 C15A 120.0 . .
C15A C10 H10 120.0 . .
C10 C15A H15A 120.0 . .
C10 C15A C6 120.0 . .
C6 C15A H15A 120.0 . .
C15A C6 N1 125(2) . .
C4AA C6 C15A 120.0 . .
C4AA C6 N1 115(2) . .
C6 C4AA H4AA 120.0 . .
C6 C4AA C18 120.0 . .
C18 C4AA H4AA 120.0 . .
C12 C18 H18 120.0 . .
C4AA C18 C12 120.0 . .
C4AA C18 H18 120.0 . .
O2 C2AA O4 126.0(13) . .
O2 C2AA C5AA 118.6(14) . .
O4 C2AA C5AA 115.3(13) . .
C6 N1 H1 116.2 . .
C1AA N1 C6 128(3) . .
C1AA N1 H1 116.2 . .
N1 C1AA C3AA 115(2) . .
O3 C1AA C3AA 128(2) . .
O3 C1AA N8 115(4) . .
N8 C1AA C3AA 115(3) . .
O14 C1AA N1 124(2) . .
O14 C1AA C3AA 120.5(16) . .
C1AA C3AA H3AA 108.9 . .
C1AA C3AA H3AB 108.9 . .
C1AA C3AA C5AA 113.4(13) . .
H3AA C3AA H3AB 107.7 . .
C5AA C3AA H3AA 108.9 . .
C5AA C3AA H3AB 108.9 . .
C2AA C5AA C3AA 113.2(12) . .
C2AA C5AA H5AA 108.9 . .
C2AA C5AA H5AB 108.9 . .
C3AA C5AA H5AA 108.9 . .
C3AA C5AA H5AB 108.9 . .
H5AA C5AA H5AB 107.7 . .
C12A C10A H10A 118.7 . .
C12A C10A C15 122.5(13) . .
C15 C10A H10A 118.7 . .
C10A C12A C7 123.1(17) . .
C0AA C12A C7 116.4(16) . .
C0AA C12A C10A 118(2) . .
C12A C0AA H0AA 120.7 . .
C12A C0AA C5 118.5(14) . .
C5 C0AA H0AA 120.7 . .
C0AA C5 H5 120.0 . .
C0AA C5 C6AA 120.0 . .
C6AA C5 H5 120.0 . .
C5 C6AA N8 118(4) . .
C15 C6AA C5 120.0 . .
C15 C6AA N8 122(4) . .
C10A C15 H15 120.0 . .
C6AA C15 C10A 120.0 . .
C6AA C15 H15 120.0 . .
C1AA N8 C6AA 132(6) . .
C1AA N8 H8 113.8 . .
C6AA N8 H8 113.8 . .

loop_
_geom_bond_atom_site_label_1
_geom_bond_atom_site_label_2
_geom_bond_distance
_geom_bond_site_symmetry_2
In1 O2 2.160(11) .
In1 O19 2.073(9) 2_645
In1 O19 2.079(9) .
In1 O4 2.108(10) 2_645
In1 O5 2.167(11) 4_565
In1 O6 2.137(10) 3_666
O2 C2AA 1.225(18) .
O19 H19 0.9500 .
O4 C2AA 1.266(17) .
O5 C7 1.246(17) .
O6 C7 1.247(16) .
C7 C12 1.533(17) .
C7 C12A 1.533(17) .
C12 C10 1.3900 .
C12 C18 1.3900 .
C10 H10 0.9500 .
C10 C15A 1.3900 .
C15A H15A 0.9500 .
C15A C6 1.3900 .
C6 C4AA 1.3900 .
C6 N1 1.45(3) .
C4AA H4AA 0.9500 .
C4AA C18 1.3900 .
C18 H18 0.9500 .
C2AA C5AA 1.506(18) .
N1 H1 0.8800 .
N1 C1AA 1.36(4) .
O3 C1AA 1.27(4) .
C1AA C3AA 1.47(2) .
C1AA N8 1.37(6) .
C1AA O14 1.27(3) .
C3AA H3AA 0.9900 .
C3AA H3AB 0.9900 .
C3AA C5AA 1.519(18) .
C5AA H5AA 0.9900 .
C5AA H5AB 0.9900 .
C10A H10A 0.9500 .
C10A C12A 1.32(4) .
C10A C15 1.3900 .
C12A C0AA 1.48(3) .
C0AA H0AA 0.9500 .
C0AA C5 1.3900 .
C5 H5 0.9500 .
C5 C6AA 1.3900 .
C6AA C15 1.3900 .
C6AA N8 1.39(6) .
C15 H15 0.9500 .
N8 H8 0.8800 .

loop_
_geom_torsion_atom_site_label_1
_geom_torsion_atom_site_label_2
_geom_torsion_atom_site_label_3
_geom_torsion_atom_site_label_4
_geom_torsion
_geom_torsion_site_symmetry_1
In1 O2 C2AA O4 12(3) .
In1 O2 C2AA C5AA -166.2(10) .
In1 O4 C2AA O2 -20(3) 2_655
In1 O4 C2AA C5AA 158.0(12) 2_655
In1 O5 C7 O6 4(3) 4_566
In1 O5 C7 C12 -175.0(11) 4_566
In1 O5 C7 C12A -175.0(11) 4_566
In1 O6 C7 O5 2(3) 3_666
In1 O6 C7 C12 -179.2(9) 3_666
In1 O6 C7 C12A -179.2(9) 3_666
O2 C2AA C5AA C3AA 131.1(15) .
O4 C2AA C5AA C3AA -47.0(19) .
O5 C7 C12 C10 8.4(19) .
O5 C7 C12 C18 -172.8(14) .
O5 C7 C12A C10A -10(4) .
O5 C7 C12A C0AA 153(2) .
O6 C7 C12 C10 -170.5(13) .
O6 C7 C12 C18 8.4(19) .
O6 C7 C12A C10A 171(3) .
O6 C7 C12A C0AA -26(2) .
C7 C12 C10 C15A 178.9(13) .
C7 C12 C18 C4AA -178.9(13) .
C7 C12A C0AA C5 -172.1(19) .
C12 C10 C15A C6 0.0 .
C10 C12 C18 C4AA 0.0 .
C10 C15A C6 C4AA 0.0 .
C10 C15A C6 N1 -173(2) .
C15A C6 C4AA C18 0.0 .
C15A C6 N1 C1AA -2(4) .
C6 C4AA C18 C12 0.0 .
C6 N1 C1AA C3AA 170(2) .
C6 N1 C1AA O14 -10(5) .
C4AA C6 N1 C1AA -175(2) .
C18 C12 C10 C15A 0.0 .
N1 C6 C4AA C18 174(2) .
N1 C1AA C3AA C5AA 151(2) .
O3 C1AA C3AA C5AA 7(4) .
O3 C1AA N8 C6AA -16(8) .
C1AA C3AA C5AA C2AA -69.1(19) .
C3AA C1AA N8 C6AA 179(5) .
C10A C12A C0AA C5 -8(5) .
C12A C10A C15 C6AA -4(3) .
C12A C0AA C5 C6AA 4(2) .
C0AA C5 C6AA C15 0.0 .
C0AA C5 C6AA N8 -179(5) .
C5 C6AA C15 C10A 0.0 .
C5 C6AA N8 C1AA -177(5) .
C15 C10A C12A C7 171(2) .
C15 C10A C12A C0AA 8(5) .
C15 C6AA N8 C1AA 4(8) .
N8 C1AA C3AA C5AA 171(3) .
N8 C6AA C15 C10A 179(5) .
O14 C1AA C3AA C5AA -29(3) .

loop_
_twin_individual_id
_twin_individual_mass_fraction_refined
_oxdiff_twin_reflns_isolated
_oxdiff_twin_reflns_overlapped
_twin_individual_twin_lattice_type
_twin_individual_twin_matrix_11
_twin_individual_twin_matrix_12
_twin_individual_twin_matrix_13
_twin_individual_twin_matrix_21
_twin_individual_twin_matrix_22
_twin_individual_twin_matrix_23
_twin_individual_twin_matrix_31
_twin_individual_twin_matrix_32
_twin_individual_twin_matrix_33
1 0.570(3) 857 14685 ref 1.0000 0.0000 0.0000 0.0000 1.0000 0.0000 0.0000 0.0000 1.0000
2 0.430(3) 885 14685 nmt -0.9997 -0.0001 -0.0001 0.0000 -0.9993 -0.0001 0.3720 -0.0131 0.9991
